data_4133153
loop_
_publ_author_name
'Thiele, Nikki A.'
'MacMillan, Samantha N.'
'Wilson, Justin J.'

_publ_section_title
;
 Rapid Dissolution of BaSO<sub>4</sub> by Macropa, an 18-Membered
 Macrocycle with High Affinity for Ba<sup>2</sup>.
;
_journal_issue 49
_journal_name_full 'Journal of the American Chemical Society'
_journal_page_first 17071
_journal_page_last 17078
_journal_paper_doi 10.1021/jacs.8b08704
_journal_volume 140
_journal_year 2018
_chemical_absolute_configuration ad
_chemical_formula_moiety 'C29 H42 Ba N5 O9, Cl O4, C4 H10 O'
_chemical_formula_sum 'C33 H52 Ba Cl N5 O14'
_chemical_formula_weight 915.58
_space_group_crystal_system orthorhombic
_space_group_IT_number 29
_space_group_name_Hall 'P 2c -2ac'
_space_group_name_H-M_alt 'P c a 21'
_atom_sites_solution_hydrogens mixed
_audit_creation_date 2018-07-18
_audit_creation_method
;
Olex2 1.2
(compiled 2017.01.04 svn.r3372 for OlexSys, GUI svn.r5335)
;
_cell_angle_alpha 90
_cell_angle_beta 90
_cell_angle_gamma 90
_cell_formula_units_Z 4
_cell_length_a 14.3442(6)
_cell_length_b 13.0303(5)
_cell_length_c 21.5769(9)
_cell_measurement_reflns_used 9946
_cell_measurement_temperature 223(2)
_cell_measurement_theta_max 25.320
_cell_measurement_theta_min 2.313
_cell_volume 4032.9(3)
_computing_cell_refinement 'SAINT v8.34A (Bruker, 2013)'
_computing_data_reduction 'SAINT v8.34A (Bruker, 2013)'
_computing_molecular_graphics 'Olex2 (Dolomanov et al., 2009)'
_computing_publication_material 'Olex2 (Dolomanov et al., 2009)'
_computing_structure_refinement 'XL (Sheldrick, 2008)'
_diffrn_ambient_temperature 223.15
_diffrn_measured_fraction_theta_full 1.000
_diffrn_measured_fraction_theta_max 1.000
_diffrn_measurement_device_type 'Bruker APEX-II CCD'
_diffrn_measurement_method '\f and \w scans'
_diffrn_radiation_type MoK\a
_diffrn_radiation_wavelength 0.71073
_diffrn_reflns_av_R_equivalents 0.0577
_diffrn_reflns_av_unetI/netI 0.0521
_diffrn_reflns_Laue_measured_fraction_full 1.000
_diffrn_reflns_Laue_measured_fraction_max 1.000
_diffrn_reflns_limit_h_max 20
_diffrn_reflns_limit_h_min -20
_diffrn_reflns_limit_k_max 18
_diffrn_reflns_limit_k_min -18
_diffrn_reflns_limit_l_max 29
_diffrn_reflns_limit_l_min -30
_diffrn_reflns_number 78016
_diffrn_reflns_point_group_measured_fraction_full 1.000
_diffrn_reflns_point_group_measured_fraction_max 1.000
_diffrn_reflns_theta_full 26.000
_diffrn_reflns_theta_max 30.032
_diffrn_reflns_theta_min 1.888
_diffrn_standards_number 0
_exptl_absorpt_coefficient_mu 1.120
_exptl_absorpt_correction_T_max 0.7461
_exptl_absorpt_correction_T_min 0.6650
_exptl_absorpt_correction_type multi-scan
_exptl_absorpt_process_details
'SADABS-2014/5 (Bruker,2014/5) was used for absorption correction.wR2(int) was 0.0762 before and 0.0645 after correction. The Ratio of minimum to maximum transmission is 0.8913. The \l/2 correction factor is 0.00150.'
_exptl_crystal_density_diffrn 1.508
_exptl_crystal_description Plate
_exptl_crystal_F_000 1880
_exptl_crystal_size_max 0.25
_exptl_crystal_size_mid 0.14
_exptl_crystal_size_min 0.05
_refine_diff_density_max 0.834
_refine_diff_density_min -0.733
_refine_diff_density_rms 0.075
_refine_ls_abs_structure_details
;
 Refined as an inversion twin.
;
_refine_ls_abs_structure_Flack 0.406(14)
_refine_ls_extinction_method none
_refine_ls_goodness_of_fit_ref 1.060
_refine_ls_hydrogen_treatment mixed
_refine_ls_matrix_type full
_refine_ls_number_parameters 496
_refine_ls_number_reflns 11689
_refine_ls_number_restraints 2
_refine_ls_restrained_S_all 1.060
_refine_ls_R_factor_all 0.0574
_refine_ls_R_factor_gt 0.0347
_refine_ls_shift/su_max 0.001
_refine_ls_shift/su_mean 0.000
_refine_ls_structure_factor_coef Fsqd
_refine_ls_weighting_details 'w=1/[\s^2^(Fo^2^)+(0.0293P)^2^] where P=(Fo^2^+2Fc^2^)/3'
_refine_ls_weighting_scheme calc
_refine_ls_wR_factor_gt 0.0642
_refine_ls_wR_factor_ref 0.0706
_reflns_Friedel_coverage 0.951
_reflns_Friedel_fraction_full 1.000
_reflns_Friedel_fraction_max 1.000
_reflns_number_gt 8962
_reflns_number_total 11689
_reflns_threshold_expression 'I > 2\s(I)'
_cod_data_source_file ja8b08704_si_002.cif
_cod_data_source_block Ba-macropa
_cod_database_code 4133153
_shelx_shelxl_version_number 2014/7
_shelx_space_group_comment
;
The symmetry employed for this shelxl refinement is uniquely defined
by the following loop, which should always be used as a source of
symmetry information in preference to the above space-group names.
They are only intended as comments.
;
_shelx_estimated_absorpt_t_max 0.946
_shelx_estimated_absorpt_t_min 0.767
_olex2_refinement_description
;
1. Twinned data refinement
 Scales: 0.594(14) 0.406(14)
2. Fixed Uiso
 At 1.2 times of:
  All C(H) groups, All C(H,H) groups, All O(H) groups
 At 1.5 times of:
  All C(H,H,H) groups
3. Restrained distances
 O8-H8
 0.83 with sigma of 0.02
4. Uiso/Uaniso restraints and constraints
Uanis(O13A) = Uanis(O13B) = Uanis(O11A) = Uanis(O11B)
5. Others
 Sof(O11A)=Sof(O13A)=1-FVAR(1)
 Sof(O13B)=Sof(O11B)=FVAR(1)
6.a Secondary CH2 refined with riding coordinates:
 C1(H1A,H1B), C2(H2A,H2B), C3(H3A,H3B), C4(H4A,H4B), C5(H5A,H5B), C6(H6A,H6B),
 C7(H7A,H7B), C8(H8A,H8B), C9(H9A,H9B), C10(H10A,H10B), C11(H11A,H11B),
 C12(H12A,H12B), C13(H13A,H13B), C20(H20A,H20B), C31(H31A,H31B), C32(H32A,H32B)
6.b Aromatic/amide H refined with riding coordinates:
 C15(H15), C16(H16), C17(H17), C22(H22), C23(H23), C24(H24), C27(H27)
6.c Idealised Me refined as rotating group:
 C28(H28A,H28B,H28C), C29(H29A,H29B,H29C), C30(H30A,H30B,H30C), C33(H33A,H33B,
 H33C)
;
_olex2_submission_special_instructions 'No special instructions were received'

loop_
_space_group_symop_operation_xyz
'x, y, z'
'-x, -y, z+1/2'
'x+1/2, -y, z'
'-x+1/2, y, z+1/2'

loop_
_atom_site_label
_atom_site_type_symbol
_atom_site_fract_x
_atom_site_fract_y
_atom_site_fract_z
_atom_site_U_iso_or_equiv
_atom_site_adp_type
_atom_site_occupancy
_atom_site_site_symmetry_order
_atom_site_calc_flag
_atom_site_refinement_flags_posn
_atom_site_refinement_flags_occupancy
_atom_site_disorder_assembly
_atom_site_disorder_group
Ba Ba 0.27081(2) 0.77970(2) 0.52934(2) 0.02318(6) Uani 1 1 d . . . .
O1 O 0.3302(2) 0.8589(2) 0.64510(14) 0.0378(8) Uani 1 1 d . . . .
O2 O 0.4485(2) 0.8816(2) 0.54064(14) 0.0340(8) Uani 1 1 d . . . .
O3 O 0.2053(2) 0.8447(3) 0.41118(14) 0.0352(8) Uani 1 1 d . . . .
O4 O 0.0867(2) 0.8653(2) 0.51614(14) 0.0376(9) Uani 1 1 d . . . .
O5 O 0.4223(2) 0.6516(2) 0.55787(14) 0.0363(7) Uani 1 1 d . . . .
O6 O 0.4666(3) 0.4888(3) 0.5683(2) 0.0604(11) Uani 1 1 d . . . .
O7 O 0.1305(2) 0.6378(2) 0.50478(15) 0.0391(8) Uani 1 1 d . . . .
O8 O 0.0938(3) 0.4729(3) 0.4936(2) 0.0569(11) Uani 1 1 d D . . .
H8 H 0.041(3) 0.482(4) 0.511(2) 0.068 Uiso 1 1 d DR . . .
O9 O 0.2621(2) 1.0039(2) 0.5246(4) 0.0581(10) Uani 1 1 d . . . .
N1 N 0.1406(3) 0.7767(3) 0.63849(18) 0.0348(9) Uani 1 1 d . . . .
N2 N 0.4021(3) 0.7816(3) 0.42026(16) 0.0298(8) Uani 1 1 d . . . .
N3 N 0.2614(3) 0.6106(4) 0.6186(2) 0.0323(11) Uani 1 1 d . . . .
N4 N 0.2931(3) 0.6064(4) 0.4439(2) 0.0330(10) Uani 1 1 d . . . .
N5 N 0.2653(3) 1.1773(3) 0.5201(3) 0.0432(13) Uani 1 1 d . . . .
C1 C 0.1881(4) 0.8138(4) 0.6947(2) 0.0438(12) Uani 1 1 d . . . .
H1A H 0.2210 0.7562 0.7140 0.053 Uiso 1 1 calc R . . .
H1B H 0.1411 0.8382 0.7241 0.053 Uiso 1 1 calc R . . .
C2 C 0.2574(4) 0.8997(6) 0.6829(3) 0.0451(17) Uani 1 1 d . . . .
H2A H 0.2267 0.9570 0.6616 0.054 Uiso 1 1 calc R . . .
H2B H 0.2829 0.9249 0.7222 0.054 Uiso 1 1 calc R . . .
C3 C 0.4110(4) 0.9234(4) 0.6452(2) 0.0430(13) Uani 1 1 d . . . .
H3A H 0.4364 0.9287 0.6872 0.052 Uiso 1 1 calc R . . .
H3B H 0.3945 0.9925 0.6309 0.052 Uiso 1 1 calc R . . .
C4 C 0.4819(4) 0.8766(4) 0.6025(2) 0.0390(13) Uani 1 1 d . . . .
H4A H 0.5410 0.9138 0.6059 0.047 Uiso 1 1 calc R . . .
H4B H 0.4929 0.8049 0.6142 0.047 Uiso 1 1 calc R . . .
C5 C 0.5175(3) 0.8507(4) 0.4970(2) 0.0404(12) Uani 1 1 d . . . .
H5A H 0.5377 0.7804 0.5058 0.049 Uiso 1 1 calc R . . .
H5B H 0.5720 0.8959 0.5001 0.049 Uiso 1 1 calc R . . .
C6 C 0.4769(4) 0.8565(4) 0.4323(2) 0.0400(13) Uani 1 1 d . . . .
H6A H 0.4523 0.9258 0.4256 0.048 Uiso 1 1 calc R . . .
H6B H 0.5271 0.8454 0.4022 0.048 Uiso 1 1 calc R . . .
C7 C 0.3520(3) 0.8117(4) 0.3633(2) 0.0359(11) Uani 1 1 d . . . .
H7A H 0.3245 0.7502 0.3445 0.043 Uiso 1 1 calc R . . .
H7B H 0.3969 0.8402 0.3337 0.043 Uiso 1 1 calc R . . .
C8 C 0.2762(4) 0.8892(5) 0.3744(3) 0.0391(16) Uani 1 1 d . . . .
H8A H 0.3020 0.9494 0.3955 0.047 Uiso 1 1 calc R . . .
H8B H 0.2500 0.9116 0.3347 0.047 Uiso 1 1 calc R . . .
C9 C 0.1213(3) 0.9038(4) 0.4111(2) 0.0430(13) Uani 1 1 d . . . .
H9A H 0.0955 0.9063 0.3690 0.052 Uiso 1 1 calc R . . .
H9B H 0.1348 0.9742 0.4243 0.052 Uiso 1 1 calc R . . .
C10 C 0.0521(4) 0.8568(5) 0.4539(3) 0.0435(14) Uani 1 1 d . . . .
H10A H -0.0079 0.8922 0.4502 0.052 Uiso 1 1 calc R . . .
H10B H 0.0428 0.7844 0.4432 0.052 Uiso 1 1 calc R . . .
C11 C 0.0202(3) 0.8288(4) 0.5606(2) 0.0429(12) Uani 1 1 d . . . .
H11A H 0.0070 0.7560 0.5533 0.051 Uiso 1 1 calc R . . .
H11B H -0.0383 0.8672 0.5567 0.051 Uiso 1 1 calc R . . .
C12 C 0.0598(4) 0.8430(5) 0.6240(3) 0.0449(15) Uani 1 1 d . . . .
H12A H 0.0787 0.9148 0.6287 0.054 Uiso 1 1 calc R . . .
H12B H 0.0106 0.8295 0.6544 0.054 Uiso 1 1 calc R . . .
C13 C 0.1076(4) 0.6705(4) 0.6496(2) 0.0404(12) Uani 1 1 d . . . .
H13A H 0.0663 0.6501 0.6156 0.048 Uiso 1 1 calc R . . .
H13B H 0.0712 0.6690 0.6880 0.048 Uiso 1 1 calc R . . .
C14 C 0.1860(4) 0.5945(4) 0.6544(2) 0.0379(11) Uani 1 1 d . . . .
C15 C 0.1798(4) 0.5100(4) 0.6925(3) 0.0575(16) Uani 1 1 d . . . .
H15 H 0.1264 0.5003 0.7171 0.069 Uiso 1 1 calc R . . .
C16 C 0.2515(5) 0.4394(5) 0.6948(4) 0.064(2) Uani 1 1 d . . . .
H16 H 0.2483 0.3823 0.7213 0.076 Uiso 1 1 calc R . . .
C17 C 0.3274(4) 0.4549(4) 0.6575(3) 0.0466(14) Uani 1 1 d . . . .
H17 H 0.3767 0.4074 0.6571 0.056 Uiso 1 1 calc R . . .
C18 C 0.3305(3) 0.5412(3) 0.6205(2) 0.0333(11) Uani 1 1 d . . . .
C19 C 0.4130(3) 0.5653(4) 0.5795(2) 0.0367(11) Uani 1 1 d . . . .
C20 C 0.4421(3) 0.6780(4) 0.4121(2) 0.0385(11) Uani 1 1 d . . . .
H20A H 0.4835 0.6629 0.4471 0.046 Uiso 1 1 calc R . . .
H20B H 0.4797 0.6769 0.3742 0.046 Uiso 1 1 calc R . . .
C21 C 0.3691(3) 0.5963(4) 0.4081(2) 0.0346(11) Uani 1 1 d . . . .
C22 C 0.3799(4) 0.5118(4) 0.3697(3) 0.0555(15) Uani 1 1 d . . . .
H22 H 0.4338 0.5049 0.3453 0.067 Uiso 1 1 calc R . . .
C23 C 0.3118(6) 0.4385(5) 0.3675(3) 0.066(2) Uani 1 1 d . . . .
H23 H 0.3185 0.3816 0.3412 0.079 Uiso 1 1 calc R . . .
C24 C 0.2337(4) 0.4480(4) 0.4039(3) 0.0471(14) Uani 1 1 d . . . .
H24 H 0.1862 0.3984 0.4032 0.057 Uiso 1 1 calc R . . .
C25 C 0.2279(3) 0.5347(3) 0.4419(2) 0.0359(11) Uani 1 1 d . . . .
C26 C 0.1440(3) 0.5522(4) 0.4830(2) 0.0350(11) Uani 1 1 d . . . .
C27 C 0.2614(3) 1.0879(4) 0.5493(3) 0.0508(15) Uani 1 1 d . . . .
H27 H 0.2577 1.0895 0.5928 0.061 Uiso 1 1 calc R . . .
C28 C 0.2617(5) 1.2728(5) 0.5540(4) 0.079(2) Uani 1 1 d . . . .
H28A H 0.2573 1.2585 0.5981 0.118 Uiso 1 1 calc GR . . .
H28B H 0.2076 1.3118 0.5410 0.118 Uiso 1 1 calc GR . . .
H28C H 0.3178 1.3121 0.5459 0.118 Uiso 1 1 calc GR . . .
C29 C 0.2721(5) 1.1817(5) 0.4536(3) 0.075(2) Uani 1 1 d . . . .
H29A H 0.2883 1.1145 0.4377 0.112 Uiso 1 1 calc GR . . .
H29B H 0.3198 1.2308 0.4419 0.112 Uiso 1 1 calc GR . . .
H29C H 0.2126 1.2030 0.4365 0.112 Uiso 1 1 calc GR . . .
Cl1 Cl 0.63431(11) 0.81699(11) 0.26857(6) 0.0454(3) Uani 1 1 d . . . .
O10 O 0.6795(3) 0.8216(4) 0.20977(19) 0.0787(13) Uani 1 1 d . . . .
O12 O 0.6882(5) 0.7655(5) 0.3116(3) 0.121(2) Uani 1 1 d . . . .
O11A O 0.6412(8) 0.9191(8) 0.2956(4) 0.0876(18) Uani 0.578(7) 1 d . P A 1
O13B O 0.5379(13) 0.8040(12) 0.2675(7) 0.0876(18) Uani 0.422(7) 1 d . P A 1
O11B O 0.5772(12) 0.9027(10) 0.2766(7) 0.0876(18) Uani 0.422(7) 1 d . P A 2
O13A O 0.5565(8) 0.7413(8) 0.2622(4) 0.0876(18) Uani 0.578(7) 1 d . P A 2
O14 O 0.5043(5) 0.2212(4) 0.2863(3) 0.106(2) Uani 1 1 d . . . .
C30 C 0.6142(6) 0.3533(7) 0.2994(5) 0.118(3) Uani 1 1 d . . . .
H30A H 0.6337 0.4183 0.2817 0.177 Uiso 1 1 calc GR . . .
H30B H 0.6648 0.3042 0.2964 0.177 Uiso 1 1 calc GR . . .
H30C H 0.5977 0.3630 0.3426 0.177 Uiso 1 1 calc GR . . .
C31 C 0.5366(6) 0.3162(5) 0.2668(4) 0.096(3) Uani 1 1 d . . . .
H31A H 0.4858 0.3661 0.2707 0.116 Uiso 1 1 calc R . . .
H31B H 0.5529 0.3115 0.2228 0.116 Uiso 1 1 calc R . . .
C32 C 0.4195(7) 0.1904(6) 0.2656(5) 0.091(3) Uani 1 1 d . . . .
H32A H 0.4178 0.1954 0.2203 0.109 Uiso 1 1 calc R . . .
H32B H 0.3715 0.2363 0.2822 0.109 Uiso 1 1 calc R . . .
C33 C 0.3984(5) 0.0837(5) 0.2844(5) 0.082(2) Uani 1 1 d . . . .
H33A H 0.4436 0.0376 0.2659 0.122 Uiso 1 1 calc GR . . .
H33B H 0.3363 0.0654 0.2703 0.122 Uiso 1 1 calc GR . . .
H33C H 0.4014 0.0781 0.3291 0.122 Uiso 1 1 calc GR . . .

loop_
_atom_site_aniso_label
_atom_site_aniso_U_11
_atom_site_aniso_U_22
_atom_site_aniso_U_33
_atom_site_aniso_U_23
_atom_site_aniso_U_13
_atom_site_aniso_U_12
Ba 0.02537(10) 0.02012(9) 0.02406(10) -0.00057(17) 0.00231(17) -0.00014(9)
O1 0.049(2) 0.0355(19) 0.0292(16) -0.0078(14) 0.0029(15) -0.0082(16)
O2 0.0300(15) 0.0404(17) 0.031(2) 0.0001(14) -0.0035(13) -0.0051(13)
O3 0.0386(19) 0.0346(19) 0.0324(17) 0.0041(15) -0.0005(14) 0.0051(15)
O4 0.0304(16) 0.0395(18) 0.043(3) 0.0014(14) 0.0018(14) 0.0038(13)
O5 0.0354(18) 0.0282(17) 0.0453(18) 0.0069(15) 0.0063(14) 0.0042(14)
O6 0.052(2) 0.035(2) 0.095(3) 0.017(2) 0.031(2) 0.0207(18)
O7 0.0350(18) 0.0272(17) 0.055(2) -0.0050(14) 0.0115(14) -0.0062(14)
O8 0.048(2) 0.033(2) 0.089(3) -0.0128(19) 0.028(2) -0.0150(18)
O9 0.061(2) 0.0260(15) 0.087(3) 0.004(3) -0.015(3) 0.0003(15)
N1 0.040(2) 0.028(2) 0.036(2) -0.0018(17) 0.0124(18) 0.0034(18)
N2 0.032(2) 0.030(2) 0.0277(18) 0.0019(16) 0.0015(16) -0.0008(17)
N3 0.040(2) 0.021(2) 0.036(2) 0.0026(18) 0.0080(19) 0.0034(19)
N4 0.032(2) 0.032(3) 0.035(2) -0.0032(19) 0.005(2) 0.001(2)
N5 0.050(2) 0.0255(17) 0.054(4) 0.004(2) -0.009(2) 0.0005(17)
C1 0.064(3) 0.038(3) 0.029(3) 0.001(2) 0.015(2) 0.003(3)
C2 0.064(4) 0.043(4) 0.029(3) -0.009(3) 0.013(3) 0.000(3)
C3 0.046(3) 0.042(3) 0.041(3) -0.008(2) -0.011(2) -0.006(2)
C4 0.033(3) 0.043(3) 0.041(3) -0.002(3) -0.012(2) -0.004(2)
C5 0.027(2) 0.049(3) 0.045(3) 0.001(2) 0.003(2) -0.004(2)
C6 0.041(3) 0.040(3) 0.039(3) 0.004(2) 0.006(2) -0.013(2)
C7 0.042(3) 0.040(3) 0.026(2) 0.0022(19) 0.002(2) -0.002(2)
C8 0.052(4) 0.035(3) 0.030(3) 0.007(3) 0.003(2) 0.001(3)
C9 0.042(3) 0.047(3) 0.040(3) 0.006(2) -0.007(2) 0.015(3)
C10 0.032(3) 0.046(3) 0.052(4) -0.002(3) -0.012(3) 0.004(2)
C11 0.032(3) 0.043(3) 0.054(3) 0.001(3) 0.011(2) 0.006(2)
C12 0.046(4) 0.041(3) 0.047(3) 0.001(3) 0.020(3) 0.015(3)
C13 0.042(3) 0.034(3) 0.046(3) 0.000(2) 0.019(2) 0.000(2)
C14 0.049(3) 0.027(3) 0.038(3) 0.002(2) 0.015(2) 0.000(2)
C15 0.069(4) 0.041(3) 0.062(4) 0.017(3) 0.035(3) 0.010(3)
C16 0.088(5) 0.039(3) 0.063(4) 0.022(3) 0.024(4) 0.003(4)
C17 0.055(4) 0.032(3) 0.053(3) 0.010(2) 0.013(3) 0.013(3)
C18 0.044(3) 0.023(2) 0.033(2) 0.0010(19) 0.003(2) 0.009(2)
C19 0.038(3) 0.030(3) 0.042(3) 0.003(2) 0.002(2) 0.008(2)
C20 0.038(3) 0.038(3) 0.040(3) 0.000(2) 0.014(2) 0.003(2)
C21 0.040(3) 0.028(2) 0.036(3) -0.001(2) 0.009(2) 0.004(2)
C22 0.065(4) 0.045(3) 0.057(3) -0.017(3) 0.024(3) -0.001(3)
C23 0.097(5) 0.042(4) 0.058(4) -0.027(3) 0.026(4) -0.016(4)
C24 0.061(4) 0.028(3) 0.052(3) -0.011(2) 0.015(3) -0.009(3)
C25 0.049(3) 0.024(2) 0.035(3) -0.0052(19) 0.004(2) -0.005(2)
C26 0.032(3) 0.027(2) 0.046(3) -0.008(2) 0.000(2) -0.006(2)
C27 0.039(3) 0.047(3) 0.067(4) 0.012(3) -0.014(2) 0.005(3)
C28 0.101(5) 0.047(4) 0.088(6) -0.017(3) -0.015(4) 0.000(4)
C29 0.098(6) 0.053(4) 0.074(5) 0.009(4) 0.007(4) -0.005(4)
Cl1 0.0471(8) 0.0510(7) 0.0381(7) -0.0002(6) 0.0013(6) 0.0078(7)
O10 0.090(3) 0.093(4) 0.053(2) 0.002(2) 0.027(2) 0.014(3)
O12 0.092(4) 0.184(6) 0.087(4) 0.069(4) -0.007(3) 0.043(4)
O11A 0.098(5) 0.080(4) 0.085(4) -0.033(3) 0.011(3) -0.007(4)
O13B 0.098(5) 0.080(4) 0.085(4) -0.033(3) 0.011(3) -0.007(4)
O11B 0.098(5) 0.080(4) 0.085(4) -0.033(3) 0.011(3) -0.007(4)
O13A 0.098(5) 0.080(4) 0.085(4) -0.033(3) 0.011(3) -0.007(4)
O14 0.116(6) 0.073(4) 0.129(5) 0.037(4) -0.029(4) -0.019(4)
C30 0.093(7) 0.092(7) 0.170(10) 0.024(6) -0.024(7) -0.023(5)
C31 0.107(7) 0.055(4) 0.128(7) 0.004(5) -0.025(6) -0.005(5)
C32 0.072(6) 0.095(6) 0.106(7) -0.023(5) 0.027(5) -0.013(5)
C33 0.061(5) 0.073(5) 0.110(6) 0.011(5) 0.010(4) -0.013(4)

loop_
_atom_type_symbol
_atom_type_description
_atom_type_scat_dispersion_real
_atom_type_scat_dispersion_imag
_atom_type_scat_source
C C 0.0033 0.0016 'International Tables Vol C Tables 4.2.6.8 and 6.1.1.4'
H H 0.0000 0.0000 'International Tables Vol C Tables 4.2.6.8 and 6.1.1.4'
Ba Ba -0.3244 2.2819 'International Tables Vol C Tables 4.2.6.8 and 6.1.1.4'
Cl Cl 0.1484 0.1585 'International Tables Vol C Tables 4.2.6.8 and 6.1.1.4'
N N 0.0061 0.0033 'International Tables Vol C Tables 4.2.6.8 and 6.1.1.4'
O O 0.0106 0.0060 'International Tables Vol C Tables 4.2.6.8 and 6.1.1.4'

loop_
_geom_angle_atom_site_label_1
_geom_angle_atom_site_label_2
_geom_angle_atom_site_label_3
_geom_angle
O1 Ba O2 59.48(9)
O1 Ba O3 141.30(9)
O1 Ba O4 102.82(9)
O1 Ba O9 71.35(16)
O1 Ba N1 60.06(10)
O1 Ba N2 119.82(10)
O1 Ba N3 73.04(12)
O1 Ba N4 143.29(12)
O2 Ba O9 65.24(9)
O2 Ba N1 119.26(10)
O2 Ba N2 60.66(9)
O2 Ba N3 109.36(10)
O2 Ba N4 108.14(11)
O3 Ba O2 103.31(9)
O3 Ba O4 59.58(9)
O3 Ba O9 69.95(16)
O3 Ba N1 120.06(10)
O3 Ba N2 60.28(9)
O3 Ba N3 142.90(12)
O3 Ba N4 72.68(11)
O4 Ba O2 129.81(8)
O4 Ba O9 64.57(9)
O4 Ba N1 60.87(10)
O4 Ba N2 119.49(10)
O4 Ba N3 108.29(10)
O4 Ba N4 109.63(11)
O5 Ba O1 77.91(9)
O5 Ba O2 64.62(9)
O5 Ba O3 128.95(9)
O5 Ba O4 163.96(9)
O5 Ba O9 129.38(9)
O5 Ba N1 107.52(10)
O5 Ba N2 72.10(9)
O5 Ba N3 56.26(10)
O5 Ba N4 66.15(11)
O7 Ba O1 128.83(9)
O7 Ba O2 163.89(9)
O7 Ba O3 77.80(10)
O7 Ba O4 64.89(9)
O7 Ba O5 101.91(9)
O7 Ba O9 128.71(10)
O7 Ba N1 72.02(10)
O7 Ba N2 107.97(10)
O7 Ba N3 65.94(12)
O7 Ba N4 56.48(11)
O9 Ba N1 90.80(15)
O9 Ba N2 89.50(15)
O9 Ba N3 140.53(19)
O9 Ba N4 138.73(18)
N1 Ba N2 179.61(10)
N3 Ba N1 56.38(11)
N3 Ba N2 123.25(11)
N3 Ba N4 80.74(9)
N4 Ba N1 123.37(12)
N4 Ba N2 56.46(11)
C2 O1 Ba 114.8(3)
C2 O1 C3 111.9(4)
C3 O1 Ba 117.3(3)
C4 O2 Ba 110.9(3)
C4 O2 C5 111.9(4)
C5 O2 Ba 115.4(3)
C8 O3 Ba 112.8(3)
C8 O3 C9 112.6(4)
C9 O3 Ba 116.1(3)
C10 O4 Ba 112.3(3)
C11 O4 Ba 114.5(3)
C11 O4 C10 111.8(4)
C19 O5 Ba 123.0(3)
C26 O7 Ba 124.3(3)
C26 O8 H8 118(4)
C27 O9 Ba 152.0(6)
C1 N1 Ba 110.7(3)
C1 N1 C12 110.2(4)
C1 N1 C13 108.8(4)
C12 N1 Ba 108.3(3)
C12 N1 C13 109.2(4)
C13 N1 Ba 109.7(3)
C6 N2 Ba 108.9(3)
C6 N2 C7 109.0(4)
C6 N2 C20 110.1(4)
C7 N2 Ba 110.4(3)
C7 N2 C20 109.4(3)
C20 N2 Ba 109.2(2)
C14 N3 Ba 122.1(3)
C18 N3 Ba 119.5(3)
C18 N3 C14 118.1(5)
C21 N4 Ba 121.7(3)
C25 N4 Ba 119.2(3)
C25 N4 C21 119.1(4)
C27 N5 C28 120.9(6)
C27 N5 C29 120.8(5)
C29 N5 C28 118.2(5)
N1 C1 H1A 108.8
N1 C1 H1B 108.8
N1 C1 C2 114.0(4)
H1A C1 H1B 107.7
C2 C1 H1A 108.8
C2 C1 H1B 108.8
O1 C2 C1 107.5(5)
O1 C2 H2A 110.2
O1 C2 H2B 110.2
C1 C2 H2A 110.2
C1 C2 H2B 110.2
H2A C2 H2B 108.5
O1 C3 H3A 110.1
O1 C3 H3B 110.1
O1 C3 C4 108.0(4)
H3A C3 H3B 108.4
C4 C3 H3A 110.1
C4 C3 H3B 110.1
O2 C4 C3 109.2(4)
O2 C4 H4A 109.8
O2 C4 H4B 109.8
C3 C4 H4A 109.8
C3 C4 H4B 109.8
H4A C4 H4B 108.3
O2 C5 H5A 109.9
O2 C5 H5B 109.9
O2 C5 C6 109.1(4)
H5A C5 H5B 108.3
C6 C5 H5A 109.9
C6 C5 H5B 109.9
N2 C6 C5 114.1(4)
N2 C6 H6A 108.7
N2 C6 H6B 108.7
C5 C6 H6A 108.7
C5 C6 H6B 108.7
H6A C6 H6B 107.6
N2 C7 H7A 108.9
N2 C7 H7B 108.9
N2 C7 C8 113.5(4)
H7A C7 H7B 107.7
C8 C7 H7A 108.9
C8 C7 H7B 108.9
O3 C8 C7 109.5(5)
O3 C8 H8A 109.8
O3 C8 H8B 109.8
C7 C8 H8A 109.8
C7 C8 H8B 109.8
H8A C8 H8B 108.2
O3 C9 H9A 109.7
O3 C9 H9B 109.7
O3 C9 C10 109.9(4)
H9A C9 H9B 108.2
C10 C9 H9A 109.7
C10 C9 H9B 109.7
O4 C10 C9 108.6(4)
O4 C10 H10A 110.0
O4 C10 H10B 110.0
C9 C10 H10A 110.0
C9 C10 H10B 110.0
H10A C10 H10B 108.4
O4 C11 H11A 110.0
O4 C11 H11B 110.0
O4 C11 C12 108.6(4)
H11A C11 H11B 108.3
C12 C11 H11A 110.0
C12 C11 H11B 110.0
N1 C12 C11 114.8(4)
N1 C12 H12A 108.6
N1 C12 H12B 108.6
C11 C12 H12A 108.6
C11 C12 H12B 108.6
H12A C12 H12B 107.5
N1 C13 H13A 109.0
N1 C13 H13B 109.0
N1 C13 C14 112.8(4)
H13A C13 H13B 107.8
C14 C13 H13A 109.0
C14 C13 H13B 109.0
N3 C14 C13 117.3(4)
N3 C14 C15 121.3(5)
C15 C14 C13 121.3(4)
C14 C15 H15 119.8
C14 C15 C16 120.4(5)
C16 C15 H15 119.8
C15 C16 H16 120.9
C17 C16 C15 118.2(6)
C17 C16 H16 120.9
C16 C17 H17 120.4
C16 C17 C18 119.1(5)
C18 C17 H17 120.4
N3 C18 C17 122.8(5)
N3 C18 C19 114.8(4)
C17 C18 C19 122.3(4)
O5 C19 O6 125.3(5)
O5 C19 C18 120.0(4)
O6 C19 C18 114.7(4)
N2 C20 H20A 109.1
N2 C20 H20B 109.1
N2 C20 C21 112.6(4)
H20A C20 H20B 107.8
C21 C20 H20A 109.1
C21 C20 H20B 109.1
N4 C21 C20 117.7(4)
N4 C21 C22 120.8(5)
C22 C21 C20 121.4(4)
C21 C22 H22 120.1
C23 C22 C21 119.7(5)
C23 C22 H22 120.1
C22 C23 H23 120.0
C22 C23 C24 120.0(5)
C24 C23 H23 120.0
C23 C24 H24 121.4
C23 C24 C25 117.2(5)
C25 C24 H24 121.4
N4 C25 C24 123.2(5)
N4 C25 C26 115.9(4)
C24 C25 C26 120.9(4)
O7 C26 O8 125.3(4)
O7 C26 C25 119.2(4)
O8 C26 C25 115.5(4)
O9 C27 N5 125.6(6)
O9 C27 H27 117.2
N5 C27 H27 117.2
N5 C28 H28A 109.5
N5 C28 H28B 109.5
N5 C28 H28C 109.5
H28A C28 H28B 109.5
H28A C28 H28C 109.5
H28B C28 H28C 109.5
N5 C29 H29A 109.5
N5 C29 H29B 109.5
N5 C29 H29C 109.5
H29A C29 H29B 109.5
H29A C29 H29C 109.5
H29B C29 H29C 109.5
O10 Cl1 O11A 106.7(4)
O10 Cl1 O13A 106.6(4)
O12 Cl1 O10 111.3(3)
O12 Cl1 O11A 97.8(5)
O12 Cl1 O13B 120.5(7)
O12 Cl1 O11B 129.3(7)
O12 Cl1 O13A 99.2(5)
O13B Cl1 O10 116.2(6)
O13B Cl1 O11A 100.6(8)
O11B Cl1 O10 110.1(7)
O11B Cl1 O13A 95.8(8)
C32 O14 C31 117.7(7)
H30A C30 H30B 109.5
H30A C30 H30C 109.5
H30B C30 H30C 109.5
C31 C30 H30A 109.5
C31 C30 H30B 109.5
C31 C30 H30C 109.5
O14 C31 C30 114.9(7)
O14 C31 H31A 108.5
O14 C31 H31B 108.5
C30 C31 H31A 108.5
C30 C31 H31B 108.5
H31A C31 H31B 107.5
O14 C32 H32A 109.3
O14 C32 H32B 109.3
O14 C32 C33 111.8(8)
H32A C32 H32B 107.9
C33 C32 H32A 109.3
C33 C32 H32B 109.3
C32 C33 H33A 109.5
C32 C33 H33B 109.5
C32 C33 H33C 109.5
H33A C33 H33B 109.5
H33A C33 H33C 109.5
H33B C33 H33C 109.5

loop_
_geom_bond_atom_site_label_1
_geom_bond_atom_site_label_2
_geom_bond_distance
Ba O1 2.834(3)
Ba O2 2.883(3)
Ba O3 2.846(3)
Ba O4 2.882(3)
Ba O5 2.809(3)
Ba O7 2.784(3)
Ba O9 2.925(3)
Ba N1 3.006(4)
Ba N2 3.014(4)
Ba N3 2.930(5)
Ba N4 2.932(5)
O1 C2 1.428(7)
O1 C3 1.432(6)
O2 C4 1.421(6)
O2 C5 1.425(5)
O3 C8 1.413(7)
O3 C9 1.430(6)
O4 C10 1.436(7)
O4 C11 1.435(5)
O5 C19 1.224(5)
O6 C19 1.282(5)
O7 C26 1.226(5)
O8 H8 0.85(3)
O8 C26 1.280(6)
O9 C27 1.217(7)
N1 C1 1.473(6)
N1 C12 1.480(7)
N1 C13 1.482(6)
N2 C6 1.474(6)
N2 C7 1.477(6)
N2 C20 1.478(6)
N3 C14 1.344(7)
N3 C18 1.343(6)
N4 C21 1.343(6)
N4 C25 1.323(6)
N5 C27 1.326(7)
N5 C28 1.444(8)
N5 C29 1.439(10)
C1 H1A 0.9800
C1 H1B 0.9800
C1 C2 1.518(9)
C2 H2A 0.9800
C2 H2B 0.9800
C3 H3A 0.9800
C3 H3B 0.9800
C3 C4 1.501(7)
C4 H4A 0.9800
C4 H4B 0.9800
C5 H5A 0.9800
C5 H5B 0.9800
C5 C6 1.515(7)
C6 H6A 0.9800
C6 H6B 0.9800
C7 H7A 0.9800
C7 H7B 0.9800
C7 C8 1.504(7)
C8 H8A 0.9800
C8 H8B 0.9800
C9 H9A 0.9800
C9 H9B 0.9800
C9 C10 1.488(8)
C10 H10A 0.9800
C10 H10B 0.9800
C11 H11A 0.9800
C11 H11B 0.9800
C11 C12 1.491(8)
C12 H12A 0.9800
C12 H12B 0.9800
C13 H13A 0.9800
C13 H13B 0.9800
C13 C14 1.503(7)
C14 C15 1.376(7)
C15 H15 0.9400
C15 C16 1.381(9)
C16 H16 0.9400
C16 C17 1.369(8)
C17 H17 0.9400
C17 C18 1.379(7)
C18 C19 1.511(7)
C20 H20A 0.9800
C20 H20B 0.9800
C20 C21 1.496(7)
C21 C22 1.386(7)
C22 H22 0.9400
C22 C23 1.367(9)
C23 H23 0.9400
C23 C24 1.373(9)
C24 H24 0.9400
C24 C25 1.399(7)
C25 C26 1.512(7)
C27 H27 0.9400
C28 H28A 0.9700
C28 H28B 0.9700
C28 H28C 0.9700
C29 H29A 0.9700
C29 H29B 0.9700
C29 H29C 0.9700
Cl1 O10 1.426(4)
Cl1 O12 1.382(5)
Cl1 O11A 1.456(9)
Cl1 O13B 1.393(18)
Cl1 O11B 1.396(15)
Cl1 O13A 1.495(10)
O14 C31 1.387(9)
O14 C32 1.356(10)
C30 H30A 0.9700
C30 H30B 0.9700
C30 H30C 0.9700
C30 C31 1.402(11)
C31 H31A 0.9800
C31 H31B 0.9800
C32 H32A 0.9800
C32 H32B 0.9800
C32 C33 1.480(10)
C33 H33A 0.9700
C33 H33B 0.9700
C33 H33C 0.9700

loop_
_geom_torsion_atom_site_label_1
_geom_torsion_atom_site_label_2
_geom_torsion_atom_site_label_3
_geom_torsion_atom_site_label_4
_geom_torsion
Ba O1 C2 C1 59.3(5)
Ba O1 C3 C4 -42.2(5)
Ba O2 C4 C3 -57.3(4)
Ba O2 C5 C6 51.1(5)
Ba O3 C8 C7 60.6(5)
Ba O3 C9 C10 -43.9(5)
Ba O4 C10 C9 -54.4(5)
Ba O4 C11 C12 52.6(5)
Ba O5 C19 O6 146.4(4)
Ba O5 C19 C18 -30.4(6)
Ba O7 C26 O8 150.0(4)
Ba O7 C26 C25 -27.8(6)
Ba O9 C27 N5 172.3(4)
Ba N1 C1 C2 36.0(5)
Ba N1 C12 C11 44.8(5)
Ba N1 C13 C14 52.1(4)
Ba N2 C6 C5 44.9(5)
Ba N2 C7 C8 34.5(5)
Ba N2 C20 C21 53.0(4)
Ba N3 C14 C13 -3.3(6)
Ba N3 C14 C15 174.8(4)
Ba N3 C18 C17 -174.4(4)
Ba N3 C18 C19 6.3(6)
Ba N4 C21 C20 -1.2(6)
Ba N4 C21 C22 177.5(4)
Ba N4 C25 C24 -178.3(4)
Ba N4 C25 C26 2.7(6)
O1 C3 C4 O2 67.1(5)
O2 C5 C6 N2 -66.9(6)
O3 C9 C10 O4 66.3(6)
O4 C11 C12 N1 -68.2(6)
N1 C1 C2 O1 -64.4(6)
N1 C13 C14 N3 -34.7(6)
N1 C13 C14 C15 147.2(5)
N2 C7 C8 O3 -65.4(6)
N2 C20 C21 N4 -37.0(6)
N2 C20 C21 C22 144.3(5)
N3 C14 C15 C16 0.1(10)
N3 C18 C19 O5 14.9(7)
N3 C18 C19 O6 -162.3(5)
N4 C21 C22 C23 1.0(9)
N4 C25 C26 O7 15.5(7)
N4 C25 C26 O8 -162.5(5)
C1 N1 C12 C11 166.0(4)
C1 N1 C13 C14 -69.1(5)
C2 O1 C3 C4 -177.8(5)
C3 O1 C2 C1 -163.9(4)
C4 O2 C5 C6 179.3(4)
C5 O2 C4 C3 172.3(4)
C6 N2 C7 C8 -85.0(5)
C6 N2 C20 C21 172.4(4)
C7 N2 C6 C5 165.3(4)
C7 N2 C20 C21 -67.9(5)
C8 O3 C9 C10 -176.2(5)
C9 O3 C8 C7 -165.5(4)
C10 O4 C11 C12 -178.4(4)
C11 O4 C10 C9 175.4(4)
C12 N1 C1 C2 -83.8(6)
C12 N1 C13 C14 170.7(4)
C13 N1 C1 C2 156.6(5)
C13 N1 C12 C11 -74.6(6)
C13 C14 C15 C16 178.0(6)
C14 N3 C18 C17 -0.1(8)
C14 N3 C18 C19 -179.4(5)
C14 C15 C16 C17 -1.3(11)
C15 C16 C17 C18 1.7(10)
C16 C17 C18 N3 -1.1(9)
C16 C17 C18 C19 178.2(6)
C17 C18 C19 O5 -164.4(5)
C17 C18 C19 O6 18.4(7)
C18 N3 C14 C13 -177.4(5)
C18 N3 C14 C15 0.6(8)
C20 N2 C6 C5 -74.8(5)
C20 N2 C7 C8 154.6(4)
C20 C21 C22 C23 179.7(6)
C21 N4 C25 C24 -0.3(8)
C21 N4 C25 C26 -179.3(4)
C21 C22 C23 C24 -0.9(11)
C22 C23 C24 C25 0.2(10)
C23 C24 C25 N4 0.4(9)
C23 C24 C25 C26 179.3(6)
C24 C25 C26 O7 -163.6(5)
C24 C25 C26 O8 18.4(7)
C25 N4 C21 C20 -179.1(5)
C25 N4 C21 C22 -0.4(8)
C28 N5 C27 O9 178.4(5)
C29 N5 C27 O9 -0.7(8)
C31 O14 C32 C33 173.8(8)
C32 O14 C31 C30 167.1(9)

loop_
_twin_individual_id
_twin_individual_mass_fraction_refined
1 0.594(14)
2 0.406(14)
